data_4064827
loop_
_publ_author_name
'Milosevic, Sandra'
'Banide, Emilie V.'
'M\"uller-Bunz, Helge'
'Gilheany, Declan G.'
'McGlinchey, Michael J.'

_publ_section_title
;
 \k1- and \k2-Complexes of Fluorenylidene--Allenyl Phosphines and
 Phosphine Oxides with Palladium Chloride and Iron Carbonyl: Displacement
 of Trimethylsilyl by Diphenylphosphino via a Stabilized Carbanion
;
_journal_issue 14
_journal_name_full Organometallics
_journal_page_first 3804
_journal_paper_doi 10.1021/om200357v
_journal_volume 30
_journal_year 2011
_chemical_formula_moiety 'C27 H20 Cl O P'
_chemical_formula_sum 'C27 H20 Cl O P'
_chemical_formula_weight 426.85
_chemical_name_systematic
; 
 ? 
;
_space_group_IT_number 15
_symmetry_cell_setting monoclinic
_symmetry_space_group_name_Hall '-C 2yc'
_symmetry_space_group_name_H-M 'C 1 2/c 1'
_atom_sites_solution_hydrogens geom
_atom_sites_solution_primary direct
_atom_sites_solution_secondary difmap
_audit_creation_method SHELXL-97
_cell_angle_alpha 90.00
_cell_angle_beta 120.266(2)
_cell_angle_gamma 90.00
_cell_formula_units_Z 16
_cell_length_a 42.332(4)
_cell_length_b 5.5148(5)
_cell_length_c 41.938(4)
_cell_measurement_reflns_used 5331
_cell_measurement_temperature 293(2)
_cell_measurement_theta_max 21.05
_cell_measurement_theta_min 2.23
_cell_volume 8456.0(14)
_computing_cell_refinement 'Bruker SAINT'
_computing_data_collection 'Bruker SMART'
_computing_data_reduction 'Bruker SAINT'
_computing_molecular_graphics 'Bruker SHELXTL'
_computing_publication_material 'Bruker SHELXTL'
_computing_structure_refinement 'SHELXL-97 (Sheldrick, 2008)'
_computing_structure_solution 'SHELXS-97 (Sheldrick, 2008)'
_diffrn_ambient_temperature 293(2)
_diffrn_detector_area_resol_mean 8.366
_diffrn_measured_fraction_theta_full 0.993
_diffrn_measured_fraction_theta_max 0.993
_diffrn_measurement_device_type 'CCD area detector'
_diffrn_measurement_method '\f and \w scans'
_diffrn_radiation_monochromator graphite
_diffrn_radiation_source 'sealed tube'
_diffrn_radiation_type MoK\a
_diffrn_radiation_wavelength 0.71073
_diffrn_reflns_av_R_equivalents 0.0331
_diffrn_reflns_av_sigmaI/netI 0.0265
_diffrn_reflns_limit_h_max 42
_diffrn_reflns_limit_h_min -42
_diffrn_reflns_limit_k_max 5
_diffrn_reflns_limit_k_min -5
_diffrn_reflns_limit_l_max 41
_diffrn_reflns_limit_l_min -42
_diffrn_reflns_number 21460
_diffrn_reflns_theta_full 21.15
_diffrn_reflns_theta_max 21.15
_diffrn_reflns_theta_min 1.11
_exptl_absorpt_coefficient_mu 0.273
_exptl_absorpt_correction_T_max 0.9919
_exptl_absorpt_correction_T_min 0.7891
_exptl_absorpt_correction_type multi-scan
_exptl_absorpt_process_details
; 
 SADABS v.2.10 (Bruker,2003) was used for absorption correction. 
 R(int) for selected reflections was 0.042 before and 0.027 after 
 correction. The Ratio of minimum to maximum transmission is 0.795588. 
 The \l/2 correction factor is 0.0015 
;
_exptl_crystal_colour colourless
_exptl_crystal_density_diffrn 1.341
_exptl_crystal_density_method 'not measured'
_exptl_crystal_description lath
_exptl_crystal_F_000 3552
_exptl_crystal_size_max 0.60
_exptl_crystal_size_mid 0.30
_exptl_crystal_size_min 0.03
_refine_diff_density_max 0.262
_refine_diff_density_min -0.227
_refine_diff_density_rms 0.038
_refine_ls_extinction_method none
_refine_ls_goodness_of_fit_ref 1.091
_refine_ls_hydrogen_treatment constr
_refine_ls_matrix_type full
_refine_ls_number_parameters 541
_refine_ls_number_reflns 4616
_refine_ls_number_restraints 166
_refine_ls_restrained_S_all 1.072
_refine_ls_R_factor_all 0.0515
_refine_ls_R_factor_gt 0.0429
_refine_ls_shift/su_max 0.003
_refine_ls_shift/su_mean 0.000
_refine_ls_structure_factor_coef Fsqd
_refine_ls_weighting_details 'calc w=1/[\s^2^(Fo^2^)+(0.0383P)^2^+14.0752P] where P=(Fo^2^+2Fc^2^)/3'
_refine_ls_weighting_scheme calc
_refine_ls_wR_factor_gt 0.0952
_refine_ls_wR_factor_ref 0.0997
_reflns_number_gt 4015
_reflns_number_total 4616
_reflns_threshold_expression I>2\s(I)
_cod_data_source_file om200357v_si_001.cif
_cod_data_source_block mjm286(24)
_cod_original_cell_volume 8455.9(14)
_cod_original_sg_symbol_H-M 'C 2/c'
_cod_database_code 4064827

loop_
_symmetry_equiv_pos_as_xyz
'x, y, z'
'-x, y, -z+1/2'
'x+1/2, y+1/2, z'
'-x+1/2, y+1/2, -z+1/2'
'-x, -y, -z'
'x, -y, z-1/2'
'-x+1/2, -y+1/2, -z'
'x+1/2, -y+1/2, z-1/2'

loop_
_atom_site_label
_atom_site_type_symbol
_atom_site_fract_x
_atom_site_fract_y
_atom_site_fract_z
_atom_site_U_iso_or_equiv
_atom_site_adp_type
_atom_site_occupancy
_atom_site_symmetry_multiplicity
_atom_site_calc_flag
_atom_site_refinement_flags
C1 C 0.07264(10) -0.1784(7) 0.39205(10) 0.0597(10) Uani 1 1 d U
H1 H 0.0922 -0.0889 0.4099 0.072 Uiso 1 1 calc R
C2 C 0.07884(11) -0.3670(8) 0.37375(11) 0.0688(11) Uani 1 1 d U
H2 H 0.1026 -0.4005 0.3792 0.083 Uiso 1 1 calc R
C3 C 0.05020(13) -0.5049(8) 0.34761(11) 0.0763(12) Uani 1 1 d U
H3 H 0.0547 -0.6307 0.3357 0.092 Uiso 1 1 calc R
C4 C 0.01505(12) -0.4556(8) 0.33934(11) 0.0749(11) Uani 1 1 d U
H4 H -0.0043 -0.5495 0.3221 0.090 Uiso 1 1 calc R
C4A C 0.00859(10) -0.2650(7) 0.35685(9) 0.0559(9) Uani 1 1 d U
C4B C -0.02574(9) -0.1756(7) 0.35253(9) 0.0556(9) Uani 1 1 d U
C5 C -0.06120(11) -0.2548(8) 0.32949(11) 0.0785(12) Uani 1 1 d U
H5 H -0.0658 -0.3871 0.3140 0.094 Uiso 1 1 calc R
C6 C -0.08948(11) -0.1363(9) 0.32974(12) 0.0838(13) Uani 1 1 d U
H6 H -0.1134 -0.1891 0.3144 0.101 Uiso 1 1 calc R
C7 C -0.08302(10) 0.0579(8) 0.35221(11) 0.0718(11) Uani 1 1 d U
H7 H -0.1026 0.1375 0.3518 0.086 Uiso 1 1 calc R
C8 C -0.04787(9) 0.1384(7) 0.37560(9) 0.0601(10) Uani 1 1 d U
H8 H -0.0438 0.2714 0.3908 0.072 Uiso 1 1 calc R
C8A C -0.01851(9) 0.0204(6) 0.37635(9) 0.0479(8) Uani 1 1 d U
C9 C 0.02180(8) 0.0600(6) 0.39797(8) 0.0455(8) Uani 1 1 d U
C9A C 0.03739(9) -0.1243(6) 0.38372(9) 0.0473(8) Uani 1 1 d U
C10 C 0.04045(8) 0.2244(6) 0.42445(9) 0.0458(8) Uani 1 1 d U
Cl1 Cl 0.01783(2) 0.42302(17) 0.43866(3) 0.0648(3) Uani 1 1 d U
C11 C 0.08069(8) 0.2682(6) 0.44591(8) 0.0449(8) Uani 1 1 d U
H11A H 0.0851 0.4373 0.4532 0.054 Uiso 1 1 calc R
H11B H 0.0909 0.2375 0.4301 0.054 Uiso 1 1 calc R
P1 P 0.10430(2) 0.07962(15) 0.48687(2) 0.0418(2) Uani 1 1 d U
O1 O 0.10051(6) -0.1836(4) 0.47899(6) 0.0548(6) Uani 1 1 d U
C12 C 0.08653(8) 0.1615(6) 0.51627(9) 0.0454(8) Uani 1 1 d U
C13 C 0.06205(10) 0.0060(7) 0.51818(11) 0.0649(10) Uani 1 1 d U
H13 H 0.0551 -0.1363 0.5044 0.078 Uiso 1 1 calc R
C14 C 0.04769(12) 0.0611(9) 0.54064(13) 0.0848(13) Uani 1 1 d U
H14 H 0.0311 -0.0438 0.5417 0.102 Uiso 1 1 calc R
C15 C 0.05800(12) 0.2700(9) 0.56123(13) 0.0824(13) Uani 1 1 d U
H15 H 0.0486 0.3055 0.5765 0.099 Uiso 1 1 calc R
C16 C 0.08198(12) 0.4254(8) 0.55929(11) 0.0742(11) Uani 1 1 d U
H16 H 0.0888 0.5674 0.5731 0.089 Uiso 1 1 calc R
C17 C 0.09631(10) 0.3734(7) 0.53684(10) 0.0596(10) Uani 1 1 d U
H17 H 0.1126 0.4808 0.5355 0.072 Uiso 1 1 calc R
C18 C 0.15162(8) 0.1721(6) 0.50992(8) 0.0399(8) Uani 1 1 d U
C19 C 0.16468(9) 0.3830(6) 0.50261(9) 0.0496(9) Uani 1 1 d U
H19 H 0.1485 0.4947 0.4856 0.060 Uiso 1 1 calc R
C20 C 0.20197(9) 0.4266(6) 0.52072(9) 0.0528(9) Uani 1 1 d U
H20 H 0.2107 0.5669 0.5155 0.063 Uiso 1 1 calc R
C21 C 0.22612(9) 0.2663(7) 0.54614(9) 0.0546(9) Uani 1 1 d U
H21 H 0.2511 0.2967 0.5580 0.065 Uiso 1 1 calc R
C22 C 0.21338(10) 0.0617(7) 0.55407(10) 0.0608(10) Uani 1 1 d U
H22 H 0.2297 -0.0462 0.5718 0.073 Uiso 1 1 calc R
C23 C 0.17658(9) 0.0140(6) 0.53606(9) 0.0529(9) Uani 1 1 d U
H23 H 0.1683 -0.1273 0.5415 0.063 Uiso 1 1 calc R
C24 C 0.27365(8) 0.5510(6) 0.33672(8) 0.0431(8) Uani 1 1 d U
C25 C 0.30738(9) 0.6056(7) 0.36757(9) 0.0589(9) Uani 1 1 d U
H25 H 0.3099 0.7385 0.3823 0.071 Uiso 1 1 calc R
C26 C 0.33711(10) 0.4575(8) 0.37587(11) 0.0696(11) Uani 1 1 d U
H26 H 0.3597 0.4925 0.3965 0.084 Uiso 1 1 calc R
C27 C 0.33408(11) 0.2617(8) 0.35449(12) 0.0704(11) Uani 1 1 d U
H27 H 0.3544 0.1649 0.3609 0.084 Uiso 1 1 calc R
C28 C 0.30118(10) 0.2071(7) 0.32360(10) 0.0579(9) Uani 1 1 d U
H28 H 0.2991 0.0747 0.3089 0.069 Uiso 1 1 calc R
C29 C 0.27130(9) 0.3526(6) 0.31477(9) 0.0431(8) Uani 1 1 d U
C30 C 0.23414(8) 0.3357(6) 0.28361(8) 0.0410(8) Uani 1 1 d U
C31 C 0.21918(10) 0.1695(6) 0.25496(9) 0.0494(9) Uani 1 1 d U
H31 H 0.2335 0.0458 0.2538 0.059 Uiso 1 1 calc R
C32 C 0.18303(10) 0.1890(6) 0.22825(9) 0.0545(9) Uani 1 1 d U
H32 H 0.1727 0.0788 0.2088 0.065 Uiso 1 1 calc R
C33 C 0.16213(10) 0.3713(6) 0.23028(9) 0.0536(9) Uani 1 1 d U
H33 H 0.1376 0.3831 0.2121 0.064 Uiso 1 1 calc R
C34 C 0.17661(9) 0.5382(6) 0.25876(8) 0.0467(8) Uani 1 1 d U
H34 H 0.1619 0.6603 0.2596 0.056 Uiso 1 1 calc R
C35 C 0.21316(8) 0.5229(5) 0.28607(8) 0.0383(8) Uani 1 1 d U
C36 C 0.23700(8) 0.6659(6) 0.32026(8) 0.0388(7) Uani 1 1 d U
C37 C 0.22613(8) 0.8514(6) 0.33330(8) 0.0412(8) Uani 1 1 d U
Cl2 Cl 0.25601(2) 0.98900(17) 0.37516(2) 0.0606(3) Uani 1 1 d U
C38 C 0.18890(8) 0.9585(5) 0.31639(8) 0.0437(8) Uani 1 1 d U
H38A H 0.1782 0.9642 0.2898 0.052 Uiso 1 1 calc R
H38B H 0.1907 1.1235 0.3252 0.052 Uiso 1 1 calc R
P2 P 0.15903(2) 0.78484(15) 0.32748(2) 0.0432(2) Uani 1 1 d U
O2 O 0.16274(6) 0.5192(4) 0.32585(6) 0.0534(6) Uani 1 1 d U
C39 C 0.16930(8) 0.8722(6) 0.37319(8) 0.0407(8) Uani 1 1 d U
C40 C 0.18992(9) 0.7116(6) 0.40145(9) 0.0511(9) Uani 1 1 d U
H40 H 0.1983 0.5692 0.3964 0.061 Uiso 1 1 calc R
C41 C 0.19815(10) 0.7606(7) 0.43715(9) 0.0619(10) Uani 1 1 d U
H41 H 0.2126 0.6535 0.4561 0.074 Uiso 1 1 calc R
C42 C 0.18515(10) 0.9653(7) 0.44458(10) 0.0609(10) Uani 1 1 d U
H42 H 0.1901 0.9959 0.4685 0.073 Uiso 1 1 calc R
C43 C 0.16491(10) 1.1254(7) 0.41705(10) 0.0597(10) Uani 1 1 d U
H43 H 0.1563 1.2659 0.4223 0.072 Uiso 1 1 calc R
C44 C 0.15704(9) 1.0819(6) 0.38133(9) 0.0524(9) Uani 1 1 d U
H44 H 0.1435 1.1938 0.3628 0.063 Uiso 1 1 calc R
C45 C 0.11372(9) 0.8900(7) 0.29538(9) 0.0520(9) Uani 1 1 d U
C46 C 0.10531(11) 1.0911(9) 0.27464(13) 0.1008(16) Uani 1 1 d U
H46 H 0.1240 1.1954 0.2779 0.121 Uiso 1 1 calc R
C47 C 0.06940(14) 1.1469(11) 0.24845(15) 0.128(2) Uani 1 1 d U
H47 H 0.0645 1.2855 0.2341 0.153 Uiso 1 1 calc R
C48 C 0.04222(13) 1.0066(11) 0.24368(14) 0.1060(17) Uani 1 1 d U
H48 H 0.0182 1.0472 0.2265 0.127 Uiso 1 1 calc R
C49 C 0.04965(14) 0.8064(13) 0.26375(19) 0.150(3) Uani 1 1 d U
H49 H 0.0306 0.7064 0.2606 0.180 Uiso 1 1 calc R
C50 C 0.08514(12) 0.7443(11) 0.28911(15) 0.121(2) Uani 1 1 d U
H50 H 0.0897 0.6002 0.3022 0.145 Uiso 1 1 calc R

loop_
_atom_site_aniso_label
_atom_site_aniso_U_11
_atom_site_aniso_U_22
_atom_site_aniso_U_33
_atom_site_aniso_U_23
_atom_site_aniso_U_13
_atom_site_aniso_U_12
C1 0.057(2) 0.064(2) 0.058(2) -0.0020(19) 0.0287(19) -0.0021(19)
C2 0.069(3) 0.080(3) 0.066(3) 0.002(2) 0.041(2) 0.010(2)
C3 0.099(3) 0.071(3) 0.071(3) -0.008(2) 0.052(3) 0.002(2)
C4 0.081(3) 0.073(3) 0.067(3) -0.020(2) 0.035(2) -0.013(2)
C4A 0.061(2) 0.059(2) 0.044(2) -0.0016(18) 0.0233(18) -0.0064(19)
C4B 0.049(2) 0.063(2) 0.043(2) -0.0011(19) 0.0143(17) -0.0088(18)
C5 0.060(3) 0.085(3) 0.070(3) -0.018(2) 0.017(2) -0.016(2)
C6 0.046(2) 0.101(4) 0.076(3) -0.009(3) 0.010(2) -0.014(2)
C7 0.042(2) 0.089(3) 0.066(3) 0.008(2) 0.014(2) 0.001(2)
C8 0.048(2) 0.065(2) 0.055(2) 0.0043(19) 0.0169(19) 0.0006(19)
C8A 0.042(2) 0.053(2) 0.0394(19) 0.0079(17) 0.0140(16) -0.0013(16)
C9 0.0430(19) 0.050(2) 0.0370(18) 0.0051(16) 0.0150(16) -0.0022(16)
C9A 0.050(2) 0.050(2) 0.0403(19) 0.0035(16) 0.0220(17) -0.0001(17)
C10 0.043(2) 0.046(2) 0.0425(19) 0.0058(17) 0.0170(16) 0.0002(16)
Cl1 0.0543(6) 0.0620(6) 0.0680(6) -0.0084(5) 0.0235(5) 0.0086(5)
C11 0.0449(19) 0.0403(19) 0.0469(19) -0.0050(16) 0.0212(16) -0.0041(15)
P1 0.0396(5) 0.0350(5) 0.0453(5) -0.0003(4) 0.0173(4) -0.0014(4)
O1 0.0579(15) 0.0345(13) 0.0611(15) -0.0032(11) 0.0220(12) -0.0035(11)
C12 0.0413(19) 0.043(2) 0.046(2) 0.0119(16) 0.0183(16) 0.0075(16)
C13 0.059(2) 0.064(3) 0.076(3) 0.008(2) 0.036(2) -0.002(2)
C14 0.072(3) 0.098(3) 0.106(4) 0.028(3) 0.061(3) 0.008(3)
C15 0.092(3) 0.090(3) 0.093(3) 0.033(3) 0.067(3) 0.041(3)
C16 0.098(3) 0.064(3) 0.073(3) 0.012(2) 0.052(3) 0.028(2)
C17 0.075(3) 0.048(2) 0.067(2) 0.0068(19) 0.044(2) 0.0066(19)
C18 0.0430(19) 0.0365(19) 0.0413(19) -0.0051(16) 0.0223(16) 0.0009(15)
C19 0.045(2) 0.042(2) 0.055(2) 0.0007(17) 0.0199(17) 0.0020(16)
C20 0.049(2) 0.050(2) 0.061(2) -0.0060(19) 0.0292(19) -0.0114(18)
C21 0.039(2) 0.066(3) 0.052(2) -0.011(2) 0.0185(18) -0.0073(19)
C22 0.048(2) 0.064(3) 0.054(2) 0.008(2) 0.0129(19) 0.0039(19)
C23 0.046(2) 0.049(2) 0.053(2) 0.0085(18) 0.0169(18) -0.0017(17)
C24 0.043(2) 0.049(2) 0.0391(19) 0.0089(16) 0.0217(16) 0.0001(16)
C25 0.055(2) 0.065(2) 0.050(2) 0.0061(19) 0.0212(19) 0.000(2)
C26 0.046(2) 0.088(3) 0.061(2) 0.019(2) 0.0158(19) 0.006(2)
C27 0.055(3) 0.079(3) 0.082(3) 0.022(2) 0.038(2) 0.020(2)
C28 0.060(2) 0.058(2) 0.069(2) 0.0159(19) 0.042(2) 0.0136(19)
C29 0.049(2) 0.042(2) 0.051(2) 0.0097(17) 0.0340(17) 0.0050(16)
C30 0.050(2) 0.0395(19) 0.0445(19) 0.0040(16) 0.0321(17) -0.0012(16)
C31 0.066(2) 0.041(2) 0.060(2) -0.0053(18) 0.045(2) 0.0002(17)
C32 0.068(3) 0.051(2) 0.051(2) -0.0154(18) 0.035(2) -0.0112(19)
C33 0.054(2) 0.060(2) 0.041(2) -0.0018(18) 0.0201(17) -0.0037(19)
C34 0.055(2) 0.045(2) 0.0406(19) -0.0035(17) 0.0244(17) 0.0066(17)
C35 0.048(2) 0.0366(19) 0.0356(18) 0.0033(15) 0.0245(16) 0.0026(15)
C36 0.0483(19) 0.0357(18) 0.0374(18) 0.0026(15) 0.0252(15) 0.0012(15)
C37 0.051(2) 0.0400(19) 0.0380(18) 0.0026(15) 0.0261(16) -0.0042(16)
Cl2 0.0700(6) 0.0630(6) 0.0483(5) -0.0162(4) 0.0293(5) -0.0136(5)
C38 0.062(2) 0.0328(18) 0.0417(19) -0.0009(15) 0.0299(17) 0.0029(16)
P2 0.0527(6) 0.0394(5) 0.0423(5) 0.0004(4) 0.0275(4) 0.0010(4)
O2 0.0731(16) 0.0377(13) 0.0549(14) -0.0017(11) 0.0363(13) -0.0025(11)
C39 0.0447(19) 0.0388(19) 0.0465(19) 0.0032(16) 0.0287(16) 0.0000(16)
C40 0.059(2) 0.048(2) 0.050(2) 0.0037(18) 0.0301(18) 0.0087(18)
C41 0.073(3) 0.067(3) 0.043(2) 0.0119(19) 0.028(2) 0.008(2)
C42 0.080(3) 0.068(3) 0.047(2) -0.007(2) 0.041(2) -0.008(2)
C43 0.083(3) 0.049(2) 0.062(2) -0.007(2) 0.048(2) 0.002(2)
C44 0.063(2) 0.046(2) 0.052(2) 0.0070(17) 0.0322(18) 0.0091(18)
C45 0.052(2) 0.060(2) 0.045(2) -0.0010(18) 0.0255(17) -0.0005(18)
C46 0.059(3) 0.087(3) 0.110(4) 0.040(3) 0.008(3) -0.007(2)
C47 0.071(3) 0.131(5) 0.120(4) 0.061(4) 0.003(3) 0.007(3)
C48 0.055(3) 0.140(5) 0.094(4) 0.023(3) 0.016(3) 0.010(3)
C49 0.056(3) 0.187(6) 0.190(6) 0.088(5) 0.049(4) 0.005(4)
C50 0.058(3) 0.152(5) 0.145(5) 0.079(4) 0.046(3) 0.009(3)

loop_
_atom_type_symbol
_atom_type_description
_atom_type_scat_dispersion_real
_atom_type_scat_dispersion_imag
_atom_type_scat_source
C C 0.0033 0.0016 'International Tables Vol C Tables 4.2.6.8 and 6.1.1.4'
H H 0.0000 0.0000 'International Tables Vol C Tables 4.2.6.8 and 6.1.1.4'
O O 0.0106 0.0060 'International Tables Vol C Tables 4.2.6.8 and 6.1.1.4'
P P 0.1023 0.0942 'International Tables Vol C Tables 4.2.6.8 and 6.1.1.4'
Cl Cl 0.1484 0.1585 'International Tables Vol C Tables 4.2.6.8 and 6.1.1.4'

loop_
_geom_angle_atom_site_label_1
_geom_angle_atom_site_label_2
_geom_angle_atom_site_label_3
_geom_angle
C9A C1 C2 120.0(3)
C9A C1 H1 120.0
C2 C1 H1 120.0
C3 C2 C1 120.9(4)
C3 C2 H2 119.5
C1 C2 H2 119.5
C4 C3 C2 119.8(4)
C4 C3 H3 120.1
C2 C3 H3 120.1
C3 C4 C4A 119.6(4)
C3 C4 H4 120.2
C4A C4 H4 120.2
C4 C4A C9A 121.4(3)
C4 C4A C4B 129.9(3)
C9A C4A C4B 108.7(3)
C5 C4B C8A 120.9(4)
C5 C4B C4A 130.0(4)
C8A C4B C4A 109.1(3)
C6 C5 C4B 119.3(4)
C6 C5 H5 120.4
C4B C5 H5 120.4
C7 C6 C5 120.7(4)
C7 C6 H6 119.7
C5 C6 H6 119.7
C6 C7 C8 121.0(4)
C6 C7 H7 119.5
C8 C7 H7 119.5
C7 C8 C8A 119.8(4)
C7 C8 H8 120.1
C8A C8 H8 120.1
C8 C8A C4B 118.4(3)
C8 C8A C9 133.0(3)
C4B C8A C9 108.6(3)
C10 C9 C8A 128.2(3)
C10 C9 C9A 126.8(3)
C8A C9 C9A 105.0(3)
C1 C9A C4A 118.2(3)
C1 C9A C9 133.2(3)
C4A C9A C9 108.5(3)
C9 C10 C11 128.8(3)
C9 C10 Cl1 120.8(3)
C11 C10 Cl1 110.4(2)
C10 C11 P1 113.2(2)
C10 C11 H11A 108.9
P1 C11 H11A 108.9
C10 C11 H11B 108.9
P1 C11 H11B 108.9
H11A C11 H11B 107.7
O1 P1 C12 111.37(15)
O1 P1 C18 111.30(14)
C12 P1 C18 107.29(14)
O1 P1 C11 113.85(14)
C12 P1 C11 106.50(14)
C18 P1 C11 106.13(14)
C13 C12 C17 119.1(3)
C13 C12 P1 118.1(3)
C17 C12 P1 122.9(3)
C12 C13 C14 120.2(4)
C12 C13 H13 119.9
C14 C13 H13 119.9
C15 C14 C13 120.1(4)
C15 C14 H14 119.9
C13 C14 H14 119.9
C16 C15 C14 120.1(4)
C16 C15 H15 120.0
C14 C15 H15 120.0
C15 C16 C17 120.4(4)
C15 C16 H16 119.8
C17 C16 H16 119.8
C16 C17 C12 120.2(4)
C16 C17 H17 119.9
C12 C17 H17 119.9
C23 C18 C19 118.3(3)
C23 C18 P1 116.4(2)
C19 C18 P1 125.3(2)
C20 C19 C18 119.7(3)
C20 C19 H19 120.1
C18 C19 H19 120.1
C21 C20 C19 120.9(3)
C21 C20 H20 119.5
C19 C20 H20 119.5
C22 C21 C20 119.6(3)
C22 C21 H21 120.2
C20 C21 H21 120.2
C21 C22 C23 120.3(3)
C21 C22 H22 119.9
C23 C22 H22 119.9
C22 C23 C18 121.2(3)
C22 C23 H23 119.4
C18 C23 H23 119.4
C25 C24 C29 118.6(3)
C25 C24 C36 132.9(3)
C29 C24 C36 108.4(3)
C26 C25 C24 118.7(4)
C26 C25 H25 120.6
C24 C25 H25 120.6
C27 C26 C25 121.7(4)
C27 C26 H26 119.1
C25 C26 H26 119.1
C26 C27 C28 120.4(4)
C26 C27 H27 119.8
C28 C27 H27 119.8
C27 C28 C29 118.8(4)
C27 C28 H28 120.6
C29 C28 H28 120.6
C28 C29 C24 121.7(3)
C28 C29 C30 129.3(3)
C24 C29 C30 109.0(3)
C31 C30 C35 121.5(3)
C31 C30 C29 129.5(3)
C35 C30 C29 109.0(3)
C32 C31 C30 119.4(3)
C32 C31 H31 120.3
C30 C31 H31 120.3
C33 C32 C31 119.8(3)
C33 C32 H32 120.1
C31 C32 H32 120.1
C32 C33 C34 121.6(3)
C32 C33 H33 119.2
C34 C33 H33 119.2
C33 C34 C35 119.8(3)
C33 C34 H34 120.1
C35 C34 H34 120.1
C34 C35 C30 118.0(3)
C34 C35 C36 133.8(3)
C30 C35 C36 108.2(3)
C37 C36 C24 128.8(3)
C37 C36 C35 125.9(3)
C24 C36 C35 105.2(3)
C36 C37 C38 127.3(3)
C36 C37 Cl2 121.2(2)
C38 C37 Cl2 111.4(2)
C37 C38 P2 112.0(2)
C37 C38 H38A 109.2
P2 C38 H38A 109.2
C37 C38 H38B 109.2
P2 C38 H38B 109.2
H38A C38 H38B 107.9
O2 P2 C45 112.55(16)
O2 P2 C39 109.83(14)
C45 P2 C39 107.73(15)
O2 P2 C38 113.90(14)
C45 P2 C38 104.80(16)
C39 P2 C38 107.70(14)
C44 C39 C40 118.6(3)
C44 C39 P2 124.6(2)
C40 C39 P2 116.8(2)
C39 C40 C41 120.6(3)
C39 C40 H40 119.7
C41 C40 H40 119.7
C42 C41 C40 120.0(3)
C42 C41 H41 120.0
C40 C41 H41 120.0
C41 C42 C43 119.9(3)
C41 C42 H42 120.0
C43 C42 H42 120.0
C42 C43 C44 120.8(3)
C42 C43 H43 119.6
C44 C43 H43 119.6
C39 C44 C43 119.9(3)
C39 C44 H44 120.0
C43 C44 H44 120.0
C46 C45 C50 116.3(4)
C46 C45 P2 125.9(3)
C50 C45 P2 117.6(3)
C45 C46 C47 121.5(4)
C45 C46 H46 119.2
C47 C46 H46 119.2
C48 C47 C46 121.0(5)
C48 C47 H47 119.5
C46 C47 H47 119.5
C47 C48 C49 118.9(5)
C47 C48 H48 120.5
C49 C48 H48 120.5
C48 C49 C50 121.0(5)
C48 C49 H49 119.5
C50 C49 H49 119.5
C45 C50 C49 121.3(5)
C45 C50 H50 119.3
C49 C50 H50 119.3

loop_
_geom_bond_atom_site_label_1
_geom_bond_atom_site_label_2
_geom_bond_distance
C1 C9A 1.383(4)
C1 C2 1.394(5)
C1 H1 0.9300
C2 C3 1.382(5)
C2 H2 0.9300
C3 C4 1.374(5)
C3 H3 0.9300
C4 C4A 1.386(5)
C4 H4 0.9300
C4A C9A 1.405(5)
C4A C4B 1.457(5)
C4B C5 1.384(5)
C4B C8A 1.397(5)
C5 C6 1.368(6)
C5 H5 0.9300
C6 C7 1.360(6)
C6 H6 0.9300
C7 C8 1.379(5)
C7 H7 0.9300
C8 C8A 1.389(5)
C8 H8 0.9300
C8A C9 1.491(4)
C9 C10 1.340(4)
C9 C9A 1.491(5)
C10 C11 1.492(4)
C10 Cl1 1.746(3)
C11 P1 1.817(3)
C11 H11A 0.9700
C11 H11B 0.9700
P1 O1 1.479(2)
P1 C12 1.795(3)
P1 C18 1.804(3)
C12 C13 1.379(5)
C12 C17 1.386(5)
C13 C14 1.388(5)
C13 H13 0.9300
C14 C15 1.373(6)
C14 H14 0.9300
C15 C16 1.362(6)
C15 H15 0.9300
C16 C17 1.383(5)
C16 H16 0.9300
C17 H17 0.9300
C18 C23 1.382(4)
C18 C19 1.387(4)
C19 C20 1.385(4)
C19 H19 0.9300
C20 C21 1.366(5)
C20 H20 0.9300
C21 C22 1.362(5)
C21 H21 0.9300
C22 C23 1.371(5)
C22 H22 0.9300
C23 H23 0.9300
C24 C25 1.393(4)
C24 C29 1.401(4)
C24 C36 1.485(4)
C25 C26 1.389(5)
C25 H25 0.9300
C26 C27 1.368(5)
C26 H26 0.9300
C27 C28 1.375(5)
C27 H27 0.9300
C28 C29 1.381(4)
C28 H28 0.9300
C29 C30 1.456(4)
C30 C31 1.385(4)
C30 C35 1.399(4)
C31 C32 1.371(5)
C31 H31 0.9300
C32 C33 1.370(5)
C32 H32 0.9300
C33 C34 1.383(4)
C33 H33 0.9300
C34 C35 1.388(4)
C34 H34 0.9300
C35 C36 1.496(4)
C36 C37 1.345(4)
C37 C38 1.486(4)
C37 Cl2 1.738(3)
C38 P2 1.823(3)
C38 H38A 0.9700
C38 H38B 0.9700
P2 O2 1.478(2)
P2 C45 1.796(3)
P2 C39 1.804(3)
C39 C44 1.379(4)
C39 C40 1.381(4)
C40 C41 1.382(5)
C40 H40 0.9300
C41 C42 1.359(5)
C41 H41 0.9300
C42 C43 1.360(5)
C42 H42 0.9300
C43 C44 1.381(5)
C43 H43 0.9300
C44 H44 0.9300
C45 C46 1.342(5)
C45 C50 1.363(6)
C46 C47 1.389(6)
C46 H46 0.9300
C47 C48 1.315(7)
C47 H47 0.9300
C48 C49 1.327(7)
C48 H48 0.9300
C49 C50 1.377(7)
C49 H49 0.9300
C50 H50 0.9300

loop_
_geom_torsion_atom_site_label_1
_geom_torsion_atom_site_label_2
_geom_torsion_atom_site_label_3
_geom_torsion_atom_site_label_4
_geom_torsion
C9A C1 C2 C3 -1.1(6)
C1 C2 C3 C4 0.2(6)
C2 C3 C4 C4A 1.1(6)
C3 C4 C4A C9A -1.7(6)
C3 C4 C4A C4B 179.0(4)
C4 C4A C4B C5 -0.9(7)
C9A C4A C4B C5 179.8(4)
C4 C4A C4B C8A 179.6(4)
C9A C4A C4B C8A 0.3(4)
C8A C4B C5 C6 1.1(6)
C4A C4B C5 C6 -178.4(4)
C4B C5 C6 C7 0.2(7)
C5 C6 C7 C8 -0.8(7)
C6 C7 C8 C8A 0.0(6)
C7 C8 C8A C4B 1.2(5)
C7 C8 C8A C9 -179.7(3)
C5 C4B C8A C8 -1.8(5)
C4A C4B C8A C8 177.8(3)
C5 C4B C8A C9 178.9(3)
C4A C4B C8A C9 -1.5(4)
C8 C8A C9 C10 2.8(6)
C4B C8A C9 C10 -178.1(3)
C8 C8A C9 C9A -177.1(3)
C4B C8A C9 C9A 2.0(3)
C2 C1 C9A C4A 0.5(5)
C2 C1 C9A C9 179.6(3)
C4 C4A C9A C1 0.9(5)
C4B C4A C9A C1 -179.7(3)
C4 C4A C9A C9 -178.4(3)
C4B C4A C9A C9 1.0(4)
C10 C9 C9A C1 -0.8(6)
C8A C9 C9A C1 179.1(3)
C10 C9 C9A C4A 178.3(3)
C8A C9 C9A C4A -1.8(3)
C8A C9 C10 C11 -179.0(3)
C9A C9 C10 C11 0.8(5)
C8A C9 C10 Cl1 1.7(5)
C9A C9 C10 Cl1 -178.4(2)
C9 C10 C11 P1 -87.0(4)
Cl1 C10 C11 P1 92.3(2)
C10 C11 P1 O1 60.4(3)
C10 C11 P1 C12 -62.8(3)
C10 C11 P1 C18 -176.9(2)
O1 P1 C12 C13 -20.6(3)
C18 P1 C12 C13 -142.6(3)
C11 P1 C12 C13 104.1(3)
O1 P1 C12 C17 159.6(3)
C18 P1 C12 C17 37.6(3)
C11 P1 C12 C17 -75.7(3)
C17 C12 C13 C14 -0.4(5)
P1 C12 C13 C14 179.7(3)
C12 C13 C14 C15 -0.4(6)
C13 C14 C15 C16 0.9(6)
C14 C15 C16 C17 -0.5(6)
C15 C16 C17 C12 -0.4(6)
C13 C12 C17 C16 0.8(5)
P1 C12 C17 C16 -179.3(3)
O1 P1 C18 C23 -38.8(3)
C12 P1 C18 C23 83.2(3)
C11 P1 C18 C23 -163.2(2)
O1 P1 C18 C19 139.0(3)
C12 P1 C18 C19 -98.9(3)
C11 P1 C18 C19 14.7(3)
C23 C18 C19 C20 1.7(5)
P1 C18 C19 C20 -176.2(2)
C18 C19 C20 C21 -1.0(5)
C19 C20 C21 C22 -0.6(5)
C20 C21 C22 C23 1.4(5)
C21 C22 C23 C18 -0.7(5)
C19 C18 C23 C22 -0.8(5)
P1 C18 C23 C22 177.2(3)
C29 C24 C25 C26 -1.6(5)
C36 C24 C25 C26 179.5(3)
C24 C25 C26 C27 0.4(5)
C25 C26 C27 C28 0.7(6)
C26 C27 C28 C29 -0.4(5)
C27 C28 C29 C24 -0.9(5)
C27 C28 C29 C30 178.9(3)
C25 C24 C29 C28 1.9(5)
C36 C24 C29 C28 -178.9(3)
C25 C24 C29 C30 -177.9(3)
C36 C24 C29 C30 1.3(3)
C28 C29 C30 C31 0.3(5)
C24 C29 C30 C31 -180.0(3)
C28 C29 C30 C35 -180.0(3)
C24 C29 C30 C35 -0.2(3)
C35 C30 C31 C32 0.3(5)
C29 C30 C31 C32 -180.0(3)
C30 C31 C32 C33 -0.3(5)
C31 C32 C33 C34 0.1(5)
C32 C33 C34 C35 0.1(5)
C33 C34 C35 C30 -0.1(4)
C33 C34 C35 C36 -178.7(3)
C31 C30 C35 C34 -0.1(4)
C29 C30 C35 C34 -179.9(3)
C31 C30 C35 C36 178.8(3)
C29 C30 C35 C36 -1.0(3)
C25 C24 C36 C37 -5.5(6)
C29 C24 C36 C37 175.5(3)
C25 C24 C36 C35 177.2(3)
C29 C24 C36 C35 -1.8(3)
C34 C35 C36 C37 2.9(5)
C30 C35 C36 C37 -175.7(3)
C34 C35 C36 C24 -179.7(3)
C30 C35 C36 C24 1.7(3)
C24 C36 C37 C38 -178.6(3)
C35 C36 C37 C38 -1.9(5)
C24 C36 C37 Cl2 -1.3(4)
C35 C36 C37 Cl2 175.5(2)
C36 C37 C38 P2 82.3(3)
Cl2 C37 C38 P2 -95.3(2)
C37 C38 P2 O2 -41.5(3)
C37 C38 P2 C45 -164.9(2)
C37 C38 P2 C39 80.6(2)
O2 P2 C39 C44 -156.8(3)
C45 P2 C39 C44 -33.9(3)
C38 P2 C39 C44 78.7(3)
O2 P2 C39 C40 21.0(3)
C45 P2 C39 C40 143.9(3)
C38 P2 C39 C40 -103.5(3)
C44 C39 C40 C41 -0.2(5)
P2 C39 C40 C41 -178.1(3)
C39 C40 C41 C42 1.7(5)
C40 C41 C42 C43 -1.9(6)
C41 C42 C43 C44 0.6(6)
C40 C39 C44 C43 -1.1(5)
P2 C39 C44 C43 176.6(3)
C42 C43 C44 C39 1.0(5)
O2 P2 C45 C46 -138.9(4)
C39 P2 C45 C46 99.9(4)
C38 P2 C45 C46 -14.6(4)
O2 P2 C45 C50 35.5(4)
C39 P2 C45 C50 -85.7(4)
C38 P2 C45 C50 159.8(4)
C50 C45 C46 C47 0.3(8)
P2 C45 C46 C47 174.8(4)
C45 C46 C47 C48 1.6(10)
C46 C47 C48 C49 -1.6(10)
C47 C48 C49 C50 -0.2(11)
C46 C45 C50 C49 -2.2(8)
P2 C45 C50 C49 -177.1(5)
C48 C49 C50 C45 2.2(11)
